data_7118682
loop_
_publ_author_name
'Khan, Shabana'
'Pal, Shiv'
'Kathewad, Neha'
'Purushothaman, Indu'
'De, Susmita'
'Parameswaran, Pattiyil'

_publ_section_title
;
 Stepwise isolation of an unprecedented silylene supported dinuclear
 gold(i) cation with aurophilic interaction.
;
_journal_issue 20
_journal_name_full 'Chemical communications (Cambridge, England)'
_journal_page_first 3880
_journal_page_last 3882
_journal_paper_doi 10.1039/c6cc00597g
_journal_volume 52
_journal_year 2016
_chemical_formula_sum 'C40 H52 Au Cl3 N3 P Si'
_chemical_formula_weight 937.22
_chemical_properties_physical Moisture-sensitive
_space_group_crystal_system triclinic
_space_group_IT_number 2
_space_group_name_Hall '-P 1'
_space_group_name_H-M_alt 'P -1'
_symmetry_space_group_name_Hall '-P 1'
_symmetry_space_group_name_H-M 'P -1'
_atom_sites_solution_hydrogens geom
_audit_creation_method SHELXL-2014/6
_audit_update_record
;
2015-11-13 deposited with the CCDC.
2016-02-02 downloaded from the CCDC.
;
_cell_angle_alpha 81.27(3)
_cell_angle_beta 82.82(2)
_cell_angle_gamma 65.87(2)
_cell_formula_units_Z 2
_cell_length_a 11.933(11)
_cell_length_b 12.334(13)
_cell_length_c 17.499(16)
_cell_measurement_reflns_used 5572
_cell_measurement_temperature 150(2)
_cell_measurement_theta_max 27.85
_cell_measurement_theta_min 2.2835
_cell_volume 2318(4)
_computing_structure_refinement 'SHELXL-2014/6 (Sheldrick, 2014)'
_diffrn_ambient_temperature 150(2)
_diffrn_measured_fraction_theta_full 0.937
_diffrn_measured_fraction_theta_max 0.947
_diffrn_measurement_device_type 'Bruker SMART X2S benchtop diffractometer'
_diffrn_radiation_type MoK\a
_diffrn_radiation_wavelength 0.71073
_diffrn_reflns_av_R_equivalents 0.0812
_diffrn_reflns_av_unetI/netI 0.0698
_diffrn_reflns_laue_measured_fraction_full 0.937
_diffrn_reflns_laue_measured_fraction_max 0.947
_diffrn_reflns_limit_h_max 15
_diffrn_reflns_limit_h_min -15
_diffrn_reflns_limit_k_max 16
_diffrn_reflns_limit_k_min -16
_diffrn_reflns_limit_l_max 22
_diffrn_reflns_limit_l_min -22
_diffrn_reflns_number 38188
_diffrn_reflns_point_group_measured_fraction_full 0.937
_diffrn_reflns_point_group_measured_fraction_max 0.947
_diffrn_reflns_theta_full 25.242
_diffrn_reflns_theta_max 27.500
_diffrn_reflns_theta_min 2.145
_exptl_absorpt_coefficient_mu 3.435
_exptl_absorpt_correction_type multi-scan
_exptl_absorpt_process_details Sheldrick,G.M.(2012)SADABS.BrukerAXSInc.,Madison,Wisconsin,USA.
_exptl_crystal_colour colorless
_exptl_crystal_density_diffrn 1.343
_exptl_crystal_description block
_exptl_crystal_F_000 944
_exptl_crystal_size_max 0.1
_exptl_crystal_size_mid 0.1
_exptl_crystal_size_min 0.1
_exptl_transmission_factor_max 0.7413
_exptl_transmission_factor_min 0.5735
_refine_diff_density_max 3.306
_refine_diff_density_min -1.545
_refine_diff_density_rms 0.230
_refine_ls_extinction_method none
_refine_ls_goodness_of_fit_ref 1.047
_refine_ls_hydrogen_treatment constr
_refine_ls_matrix_type full
_refine_ls_number_parameters 452
_refine_ls_number_reflns 10080
_refine_ls_number_restraints 26
_refine_ls_restrained_S_all 1.054
_refine_ls_R_factor_all 0.0982
_refine_ls_R_factor_gt 0.0752
_refine_ls_shift/su_max 0.001
_refine_ls_shift/su_mean 0.000
_refine_ls_structure_factor_coef Fsqd
_refine_ls_weighting_details 'w=1/[\s^2^(Fo^2^)+(0.1479P)^2^+8.0834P] where P=(Fo^2^+2Fc^2^)/3'
_refine_ls_weighting_scheme calc
_refine_ls_wR_factor_gt 0.2087
_refine_ls_wR_factor_ref 0.2296
_reflns_Friedel_coverage 0.000
_reflns_number_gt 8037
_reflns_number_total 10080
_reflns_threshold_expression 'I > 2\s(I)'
_cod_data_source_file c6cc00597g2.cif
_cod_data_source_block SINP_3
_cod_depositor_comments 'Adding full bibliography for 7118681--7118683.cif.'
_cod_database_code 7118682
_shelx_space_group_comment
;
The symmetry employed for this shelxl refinement is uniquely defined
by the following loop, which should always be used as a source of
symmetry information in preference to the above space-group names.
They are only intended as comments.
;
_platon_squeeze_void_probe_radius 1.20
_shelxl_version_number 2014/6

loop_
_space_group_symop_operation_xyz
'x, y, z'
'-x, -y, -z'

loop_
_atom_site_label
_atom_site_type_symbol
_atom_site_fract_x
_atom_site_fract_y
_atom_site_fract_z
_atom_site_U_iso_or_equiv
_atom_site_adp_type
_atom_site_occupancy
_atom_site_site_symmetry_order
_atom_site_calc_flag
_atom_site_refinement_flags_posn
_atom_site_refinement_flags_adp
C1 C 0.3267(7) 0.4800(7) 0.8629(5) 0.0350(16) Uani 1 1 d . .
C2 C 0.0946(8) 0.3514(9) 0.7388(6) 0.047(2) Uani 1 1 d . .
C3 C 0.4113(8) 0.1622(7) 0.7021(5) 0.0385(17) Uani 1 1 d . .
C4 C 0.4362(10) 0.5574(8) 0.7464(6) 0.052(2) Uani 1 1 d . .
C5 C 0.4948(9) 0.1485(8) 0.6365(6) 0.050(2) Uani 1 1 d . .
C6 C 0.5498(10) 0.2407(11) 0.6038(7) 0.062(3) Uani 1 1 d . .
H6 H 0.5031 0.3147 0.6299 0.075 Uiso 1 1 calc R U
C7 C 0.2277(9) 0.3865(9) 0.5987(6) 0.051(2) Uani 1 1 d . .
C8 C 0.3160(11) 0.6315(10) 0.9483(7) 0.061(3) Uani 1 1 d . .
H8 H 0.3987 0.5862 0.9611 0.073 Uiso 1 1 calc R U
C9 C 0.2604(8) 0.5927(7) 0.9002(6) 0.0438(19) Uani 1 1 d . .
C11 C 0.5333(12) 0.0432(11) 0.5991(7) 0.069(3) Uani 1 1 d . .
H11 H 0.5868 0.0350 0.5533 0.083 Uiso 1 1 calc R U
C12 C 0.3739(9) 0.0668(8) 0.7331(6) 0.049(2) Uani 1 1 d . .
C13 C 0.3029(10) 0.0618(9) 0.8110(7) 0.060(3) Uani 1 1 d . .
H13 H 0.2747 0.1413 0.8308 0.072 Uiso 1 1 calc R U
C14 C 0.3873(16) -0.0334(10) 0.8695(8) 0.087(5) Uani 1 1 d . .
H14A H 0.4558 -0.0125 0.8768 0.131 Uiso 1 1 calc R U
H14B H 0.4196 -0.1116 0.8499 0.131 Uiso 1 1 calc R U
H14C H 0.3402 -0.0368 0.9192 0.131 Uiso 1 1 calc R U
C15 C 0.1385(9) 0.6573(9) 0.8821(7) 0.061(3) Uani 1 1 d . .
H15 H 0.1009 0.6293 0.8491 0.073 Uiso 1 1 calc R U
C16 C 0.1684(10) 0.4077(12) 1.0062(6) 0.064(3) Uani 1 1 d . .
H16A H 0.1043 0.3923 0.9855 0.096 Uiso 1 1 calc R U
H16B H 0.1544 0.4922 0.9931 0.096 Uiso 1 1 calc R U
H16C H 0.1654 0.3887 1.0627 0.096 Uiso 1 1 calc R U
C17 C 0.2348(10) 0.2898(12) 0.5633(7) 0.066(3) Uani 1 1 d . .
H17 H 0.2456 0.2155 0.5931 0.079 Uiso 1 1 calc R U
C18 C 0.2947(8) 0.3295(8) 0.9710(5) 0.0438(19) Uani 1 1 d . .
C19 C 0.0632(10) 0.3538(11) 0.8189(6) 0.058(2) Uani 1 1 d . .
H19 H 0.1124 0.3712 0.8499 0.070 Uiso 1 1 calc R U
C20 C 0.2081(12) 0.4952(13) 0.5521(7) 0.074(3) Uani 1 1 d . .
H20 H 0.2036 0.5617 0.5754 0.089 Uiso 1 1 calc R U
C21 C 0.1915(14) 0.0347(12) 0.8081(9) 0.082(4) Uani 1 1 d . .
H21A H 0.2177 -0.0463 0.7937 0.123 Uiso 1 1 calc R U
H21B H 0.1379 0.0924 0.7695 0.123 Uiso 1 1 calc R U
H21C H 0.1464 0.0404 0.8591 0.123 Uiso 1 1 calc R U
C23 C 0.4952(14) -0.0457(11) 0.6273(8) 0.080(4) Uani 1 1 d . .
H23 H 0.5207 -0.1151 0.6014 0.096 Uiso 1 1 calc R U
C24 C 0.2261(13) 0.3040(15) 0.4852(7) 0.082(4) Uani 1 1 d . .
H24 H 0.2351 0.2380 0.4596 0.098 Uiso 1 1 calc R U
C25 C -0.0372(12) 0.3316(13) 0.8542(8) 0.074(3) Uani 1 1 d . .
H25 H -0.0522 0.3276 0.9090 0.089 Uiso 1 1 calc R U
C26 C 0.5233(14) 0.5859(15) 0.7895(9) 0.086(4) Uani 1 1 d . .
H26A H 0.5982 0.5137 0.7988 0.129 Uiso 1 1 calc R U
H26B H 0.4824 0.6139 0.8392 0.129 Uiso 1 1 calc R U
H26C H 0.5449 0.6484 0.7581 0.129 Uiso 1 1 calc R U
C27 C 0.4202(13) -0.0340(10) 0.6933(8) 0.074(3) Uani 1 1 d . .
H27 H 0.3978 -0.0988 0.7137 0.089 Uiso 1 1 calc R U
C28 C 0.0144(10) 0.3354(13) 0.6957(7) 0.071(3) Uani 1 1 d . .
H28 H 0.0302 0.3362 0.6410 0.085 Uiso 1 1 calc R U
C29 C 0.2433(14) 0.7432(10) 0.9781(7) 0.074(4) Uani 1 1 d . .
H29 H 0.2788 0.7749 1.0099 0.088 Uiso 1 1 calc R U
C30 C -0.1138(11) 0.3156(15) 0.8100(9) 0.082(4) Uani 1 1 d . .
H30 H -0.1843 0.3027 0.8332 0.099 Uiso 1 1 calc R U
C31 C 0.6863(14) 0.1917(18) 0.6239(8) 0.096(5) Uani 1 1 d . .
H31A H 0.7183 0.2540 0.6084 0.145 Uiso 1 1 calc R U
H31B H 0.7352 0.1221 0.5960 0.145 Uiso 1 1 calc R U
H31C H 0.6915 0.1681 0.6798 0.145 Uiso 1 1 calc R U
C32 C 0.3261(16) 0.6706(13) 0.7233(11) 0.101(5) Uani 1 1 d . .
H32A H 0.2860 0.7115 0.7693 0.152 Uiso 1 1 calc R U
H32B H 0.2676 0.6501 0.7002 0.152 Uiso 1 1 calc R U
H32C H 0.3537 0.7235 0.6855 0.152 Uiso 1 1 calc R U
C33 C 0.5457(14) 0.2759(14) 0.5165(7) 0.084(4) Uani 1 1 d . .
H33A H 0.6003 0.2071 0.4895 0.125 Uiso 1 1 calc R U
H33B H 0.5730 0.3417 0.5021 0.125 Uiso 1 1 calc R U
H33C H 0.4613 0.3016 0.5018 0.125 Uiso 1 1 calc R U
C34 C -0.0874(13) 0.3185(17) 0.7303(9) 0.092(5) Uani 1 1 d . .
H34 H -0.1414 0.3084 0.6991 0.110 Uiso 1 1 calc R U
C35 C 0.5049(15) 0.5029(12) 0.6731(8) 0.085(4) Uani 1 1 d . .
H35A H 0.4493 0.4862 0.6445 0.127 Uiso 1 1 calc R U
H35B H 0.5751 0.4284 0.6871 0.127 Uiso 1 1 calc R U
H35C H 0.5344 0.5592 0.6406 0.127 Uiso 1 1 calc R U
C36 C 0.1951(16) 0.5082(18) 0.4739(9) 0.099(6) Uani 1 1 d . .
H36 H 0.1802 0.5830 0.4437 0.119 Uiso 1 1 calc R U
C37 C 0.2036(18) 0.417(2) 0.4421(8) 0.115(7) Uani 1 1 d . .
H37 H 0.1944 0.4258 0.3881 0.138 Uiso 1 1 calc R U
C38 C 0.1227(14) 0.8046(14) 0.9610(9) 0.082(4) Uani 1 1 d . U
H38 H 0.0746 0.8766 0.9833 0.099 Uiso 1 1 calc R U
C39 C 0.0725(11) 0.7667(11) 0.9148(8) 0.080(4) Uani 1 1 d . .
H39 H -0.0103 0.8133 0.9027 0.096 Uiso 1 1 calc R U
C40 C 0.205(3) 0.167(2) 0.2596(18) 0.178(10) Uani 1 1 d D U
H40A H 0.2009 0.1274 0.2157 0.214 Uiso 1 1 calc R U
H40B H 0.2757 0.1120 0.2894 0.214 Uiso 1 1 calc R U
Au1 Au 0.61255(3) 0.16827(3) 0.84113(2) 0.04528(15) Uani 1 1 d . .
Si1 Si 0.42794(18) 0.30512(17) 0.80695(13) 0.0315(4) Uani 1 1 d . .
P1 P 0.2246(2) 0.39342(19) 0.70300(13) 0.0389(5) Uani 1 1 d . .
N3 N 0.3582(6) 0.2761(6) 0.7358(4) 0.0355(14) Uani 1 1 d . .
N2 N 0.3983(6) 0.4661(6) 0.7970(4) 0.0366(14) Uani 1 1 d . .
N1 N 0.3175(6) 0.3736(5) 0.8879(4) 0.0343(13) Uani 1 1 d . .
Cl1 Cl 0.8032(2) 0.0291(2) 0.8822(2) 0.0768(9) Uani 1 1 d . .
Cl2 Cl 0.2255(14) 0.2860(13) 0.2271(6) 0.281(6) Uani 1 1 d D U
Cl3 Cl 0.0832(19) 0.197(2) 0.3131(14) 0.417(12) Uani 1 1 d D U
C41 C 0.3057(12) 0.2006(10) 0.9732(6) 0.062(3) Uani 1 1 d . .
H41A H 0.3842 0.1531 0.9467 0.093 Uiso 1 1 calc R U
H41B H 0.2376 0.2007 0.9470 0.093 Uiso 1 1 calc R U
H41C H 0.3022 0.1658 1.0271 0.093 Uiso 1 1 calc R U
C42 C 0.3941(10) 0.3299(11) 1.0204(6) 0.062(3) Uani 1 1 d . .
H42A H 0.3986 0.4085 1.0112 0.092 Uiso 1 1 calc R U
H42B H 0.4742 0.2685 1.0058 0.092 Uiso 1 1 calc R U
H42C H 0.3721 0.3131 1.0755 0.092 Uiso 1 1 calc R U

loop_
_atom_site_aniso_label
_atom_site_aniso_U_11
_atom_site_aniso_U_22
_atom_site_aniso_U_33
_atom_site_aniso_U_23
_atom_site_aniso_U_13
_atom_site_aniso_U_12
C1 0.033(3) 0.027(3) 0.044(4) -0.006(3) -0.006(3) -0.010(3)
C2 0.035(4) 0.053(5) 0.051(5) 0.001(4) -0.009(3) -0.018(4)
C3 0.045(4) 0.032(4) 0.039(4) -0.007(3) -0.008(3) -0.014(3)
C4 0.068(6) 0.038(4) 0.056(6) -0.004(4) 0.004(5) -0.030(4)
C5 0.056(5) 0.039(4) 0.053(5) -0.017(4) -0.001(4) -0.013(4)
C6 0.056(6) 0.065(6) 0.070(7) -0.026(5) 0.019(5) -0.029(5)
C7 0.046(5) 0.058(6) 0.045(5) 0.008(4) -0.011(4) -0.019(4)
C8 0.071(7) 0.053(6) 0.064(7) -0.024(5) 0.010(5) -0.029(5)
C9 0.042(4) 0.026(3) 0.058(5) -0.011(3) 0.003(4) -0.007(3)
C11 0.082(8) 0.059(6) 0.061(7) -0.026(5) 0.013(6) -0.021(6)
C12 0.062(5) 0.033(4) 0.053(5) -0.008(4) -0.003(4) -0.019(4)
C13 0.070(6) 0.034(4) 0.072(7) 0.002(4) 0.005(5) -0.021(4)
C14 0.146(14) 0.037(5) 0.067(8) 0.004(5) -0.003(8) -0.029(7)
C15 0.053(5) 0.039(5) 0.075(7) -0.001(5) -0.015(5) -0.001(4)
C16 0.056(6) 0.079(8) 0.050(6) -0.010(5) 0.010(5) -0.023(5)
C17 0.061(6) 0.073(7) 0.058(7) 0.000(6) -0.010(5) -0.024(6)
C18 0.050(5) 0.044(4) 0.038(4) -0.001(4) 0.000(3) -0.021(4)
C19 0.060(6) 0.078(7) 0.043(5) -0.007(5) -0.007(4) -0.034(5)
C20 0.090(8) 0.082(8) 0.050(6) 0.012(6) -0.021(6) -0.038(7)
C21 0.110(11) 0.069(8) 0.084(9) -0.001(7) 0.009(8) -0.059(8)
C23 0.112(11) 0.052(6) 0.076(8) -0.038(6) 0.012(7) -0.028(7)
C24 0.087(9) 0.117(12) 0.054(7) -0.028(7) -0.020(6) -0.043(8)
C25 0.071(7) 0.092(9) 0.068(8) -0.006(7) 0.006(6) -0.046(7)
C26 0.106(10) 0.109(11) 0.085(9) -0.015(8) 0.005(8) -0.086(10)
C27 0.100(9) 0.043(5) 0.094(9) -0.018(6) 0.000(7) -0.042(6)
C28 0.057(6) 0.103(10) 0.063(7) -0.001(6) -0.014(5) -0.042(6)
C29 0.114(10) 0.057(6) 0.065(7) -0.031(5) 0.022(7) -0.049(7)
C30 0.053(6) 0.111(11) 0.088(10) -0.002(8) 0.003(6) -0.043(7)
C31 0.102(10) 0.162(16) 0.061(8) -0.023(9) 0.004(7) -0.088(11)
C32 0.121(13) 0.061(8) 0.125(14) 0.037(9) -0.037(10) -0.048(8)
C33 0.101(10) 0.100(10) 0.044(6) 0.003(6) 0.009(6) -0.042(8)
C34 0.070(8) 0.143(15) 0.086(10) -0.003(9) -0.016(7) -0.065(9)
C35 0.116(11) 0.069(8) 0.079(9) -0.008(7) 0.030(8) -0.055(8)
C36 0.125(13) 0.139(15) 0.063(9) 0.047(10) -0.041(8) -0.092(12)
C37 0.141(15) 0.21(2) 0.037(7) 0.007(10) -0.029(8) -0.110(16)
C38 0.083(4) 0.082(4) 0.082(4) -0.0092(11) -0.0047(10) -0.0325(17)
C39 0.058(6) 0.054(6) 0.089(9) 0.004(6) 0.006(6) 0.008(5)
C40 0.178(10) 0.178(10) 0.178(10) -0.0197(15) -0.0123(12) -0.071(4)
Au1 0.0363(2) 0.0347(2) 0.0589(3) -0.01047(14) -0.01012(14) -0.00430(13)
Si1 0.0312(9) 0.0240(9) 0.0381(11) -0.0055(8) -0.0041(8) -0.0087(7)
P1 0.0397(10) 0.0332(10) 0.0418(11) 0.0024(8) -0.0091(8) -0.0129(8)
N3 0.041(3) 0.028(3) 0.039(4) -0.006(3) -0.002(3) -0.015(3)
N2 0.039(3) 0.026(3) 0.042(4) -0.002(3) 0.000(3) -0.011(3)
N1 0.036(3) 0.025(3) 0.039(4) -0.004(3) -0.002(3) -0.010(2)
Cl1 0.0479(13) 0.0399(12) 0.125(3) -0.0169(14) -0.0439(15) 0.0132(10)
Cl2 0.401(14) 0.344(14) 0.178(8) -0.004(9) -0.001(9) -0.243(12)
Cl3 0.386(17) 0.49(2) 0.414(18) -0.060(15) 0.013(14) -0.223(15)
C41 0.095(8) 0.049(5) 0.048(6) 0.006(4) 0.000(5) -0.039(6)
C42 0.063(6) 0.072(7) 0.048(6) -0.001(5) -0.022(5) -0.022(5)

loop_
_atom_type_symbol
_atom_type_description
_atom_type_scat_dispersion_real
_atom_type_scat_dispersion_imag
_atom_type_scat_source
C C 0.0033 0.0016 'International Tables Vol C Tables 4.2.6.8 and 6.1.1.4'
H H 0.0000 0.0000 'International Tables Vol C Tables 4.2.6.8 and 6.1.1.4'
N N 0.0061 0.0033 'International Tables Vol C Tables 4.2.6.8 and 6.1.1.4'
Si Si 0.0817 0.0704 'International Tables Vol C Tables 4.2.6.8 and 6.1.1.4'
P P 0.1023 0.0942 'International Tables Vol C Tables 4.2.6.8 and 6.1.1.4'
Cl Cl 0.1484 0.1585 'International Tables Vol C Tables 4.2.6.8 and 6.1.1.4'
Au Au -2.0133 8.8022 'International Tables Vol C Tables 4.2.6.8 and 6.1.1.4'

loop_
_geom_angle_atom_site_label_1
_geom_angle_atom_site_label_2
_geom_angle_atom_site_label_3
_geom_angle
N2 C1 N1 107.4(6)
N2 C1 C9 127.1(7)
N1 C1 C9 125.4(7)
N2 C1 Si1 53.7(4)
N1 C1 Si1 53.9(4)
C9 C1 Si1 179.2(7)
C28 C2 C19 116.4(9)
C28 C2 P1 127.7(8)
C19 C2 P1 115.1(7)
C5 C3 C12 119.6(8)
C5 C3 N3 119.8(7)
C12 C3 N3 120.5(7)
N2 C4 C32 112.0(9)
N2 C4 C35 108.1(8)
C32 C4 C35 108.4(12)
N2 C4 C26 109.0(9)
C32 C4 C26 110.4(11)
C35 C4 C26 108.9(11)
C3 C5 C11 118.9(10)
C3 C5 C6 123.3(8)
C11 C5 C6 117.8(9)
C33 C6 C5 115.4(11)
C33 C6 C31 107.8(10)
C5 C6 C31 109.6(11)
C33 C6 H6 107.9
C5 C6 H6 107.9
C31 C6 H6 107.9
C17 C7 C20 118.1(10)
C17 C7 P1 126.8(8)
C20 C7 P1 114.8(9)
C9 C8 C29 116.9(12)
C9 C8 H8 121.5
C29 C8 H8 121.5
C8 C9 C15 122.1(9)
C8 C9 C1 122.6(8)
C15 C9 C1 115.3(9)
C23 C11 C5 121.3(11)
C23 C11 H11 119.3
C5 C11 H11 119.3
C27 C12 C3 116.7(9)
C27 C12 C13 118.4(9)
C3 C12 C13 124.3(8)
C21 C13 C12 114.2(11)
C21 C13 C14 108.0(10)
C12 C13 C14 110.2(10)
C21 C13 H13 108.1
C12 C13 H13 108.1
C14 C13 H13 108.1
C13 C14 H14A 109.5
C13 C14 H14B 109.5
H14A C14 H14B 109.5
C13 C14 H14C 109.5
H14A C14 H14C 109.5
H14B C14 H14C 109.5
C9 C15 C39 117.4(12)
C9 C15 H15 121.3
C39 C15 H15 121.3
C18 C16 H16A 109.5
C18 C16 H16B 109.5
H16A C16 H16B 109.5
C18 C16 H16C 109.5
H16A C16 H16C 109.5
H16B C16 H16C 109.5
C24 C17 C7 118.6(13)
C24 C17 H17 120.7
C7 C17 H17 120.7
N1 C18 C16 112.4(7)
N1 C18 C41 107.6(7)
C16 C18 C41 110.3(9)
N1 C18 C42 109.6(7)
C16 C18 C42 107.9(9)
C41 C18 C42 109.1(9)
C25 C19 C2 122.3(10)
C25 C19 H19 118.9
C2 C19 H19 118.9
C36 C20 C7 122.1(15)
C36 C20 H20 119.0
C7 C20 H20 119.0
C13 C21 H21A 109.5
C13 C21 H21B 109.5
H21A C21 H21B 109.5
C13 C21 H21C 109.5
H21A C21 H21C 109.5
H21B C21 H21C 109.5
C27 C23 C11 119.0(10)
C27 C23 H23 120.5
C11 C23 H23 120.5
C17 C24 C37 120.2(14)
C17 C24 H24 119.9
C37 C24 H24 119.9
C30 C25 C19 119.5(12)
C30 C25 H25 120.2
C19 C25 H25 120.2
C4 C26 H26A 109.5
C4 C26 H26B 109.5
H26A C26 H26B 109.5
C4 C26 H26C 109.5
H26A C26 H26C 109.5
H26B C26 H26C 109.5
C23 C27 C12 124.3(11)
C23 C27 H27 117.8
C12 C27 H27 117.8
C34 C28 C2 121.1(12)
C34 C28 H28 119.5
C2 C28 H28 119.5
C38 C29 C8 120.4(13)
C38 C29 H29 119.8
C8 C29 H29 119.8
C25 C30 C34 118.9(11)
C25 C30 H30 120.5
C34 C30 H30 120.5
C6 C31 H31A 109.5
C6 C31 H31B 109.5
H31A C31 H31B 109.5
C6 C31 H31C 109.5
H31A C31 H31C 109.5
H31B C31 H31C 109.5
C4 C32 H32A 109.5
C4 C32 H32B 109.5
H32A C32 H32B 109.5
C4 C32 H32C 109.5
H32A C32 H32C 109.5
H32B C32 H32C 109.5
C6 C33 H33A 109.5
C6 C33 H33B 109.5
H33A C33 H33B 109.5
C6 C33 H33C 109.5
H33A C33 H33C 109.5
H33B C33 H33C 109.5
C28 C34 C30 121.6(13)
C28 C34 H34 119.2
C30 C34 H34 119.2
C4 C35 H35A 109.5
C4 C35 H35B 109.5
H35A C35 H35B 109.5
C4 C35 H35C 109.5
H35A C35 H35C 109.5
H35B C35 H35C 109.5
C37 C36 C20 118.8(15)
C37 C36 H36 120.6
C20 C36 H36 120.6
C36 C37 C24 122.2(13)
C36 C37 H37 118.9
C24 C37 H37 118.9
C39 C38 C29 121.6(14)
C39 C38 H38 119.2
C29 C38 H38 119.2
C38 C39 C15 121.7(13)
C38 C39 H39 119.2
C15 C39 H39 119.2
Cl3 C40 Cl2 110.8(18)
Cl3 C40 H40A 109.5
Cl2 C40 H40A 109.5
Cl3 C40 H40B 109.5
Cl2 C40 H40B 109.5
H40A C40 H40B 108.1
Si1 Au1 Cl1 177.39(9)
N3 Si1 N2 110.3(3)
N3 Si1 N1 112.7(3)
N2 Si1 N1 71.8(3)
N3 Si1 Au1 118.2(2)
N2 Si1 Au1 119.6(2)
N1 Si1 Au1 115.7(2)
N3 Si1 C1 118.7(3)
N2 Si1 C1 35.5(3)
N1 Si1 C1 36.4(3)
Au1 Si1 C1 123.1(2)
N3 P1 C7 106.5(4)
N3 P1 C2 107.2(4)
C7 P1 C2 100.5(5)
C3 N3 Si1 122.1(5)
C3 N3 P1 121.8(6)
Si1 N3 P1 116.0(4)
C1 N2 C4 128.2(7)
C1 N2 Si1 90.8(5)
C4 N2 Si1 140.9(6)
C1 N1 C18 125.5(7)
C1 N1 Si1 89.8(5)
C18 N1 Si1 134.0(5)
C18 C41 H41A 109.5
C18 C41 H41B 109.5
H41A C41 H41B 109.5
C18 C41 H41C 109.5
H41A C41 H41C 109.5
H41B C41 H41C 109.5
C18 C42 H42A 109.5
C18 C42 H42B 109.5
H42A C42 H42B 109.5
C18 C42 H42C 109.5
H42A C42 H42C 109.5
H42B C42 H42C 109.5

loop_
_geom_bond_atom_site_label_1
_geom_bond_atom_site_label_2
_geom_bond_distance
C1 N2 1.335(10)
C1 N1 1.363(10)
C1 C9 1.494(10)
C1 Si1 2.298(8)
C2 C28 1.380(15)
C2 C19 1.407(14)
C2 P1 1.840(9)
C3 C5 1.405(13)
C3 C12 1.432(12)
C3 N3 1.467(10)
C4 N2 1.507(11)
C4 C32 1.517(18)
C4 C35 1.522(16)
C4 C26 1.532(17)
C5 C11 1.422(14)
C5 C6 1.540(15)
C6 C33 1.525(17)
C6 C31 1.554(19)
C6 H6 1.0000
C7 C17 1.392(17)
C7 C20 1.406(16)
C7 P1 1.835(11)
C8 C9 1.378(15)
C8 C29 1.432(15)
C8 H8 0.9500
C9 C15 1.395(13)
C11 C23 1.357(18)
C11 H11 0.9500
C12 C27 1.394(14)
C12 C13 1.519(14)
C13 C21 1.505(18)
C13 C14 1.540(18)
C13 H13 1.0000
C14 H14A 0.9800
C14 H14B 0.9800
C14 H14C 0.9800
C15 C39 1.422(16)
C15 H15 0.9500
C16 C18 1.531(13)
C16 H16A 0.9800
C16 H16B 0.9800
C16 H16C 0.9800
C17 C24 1.364(17)
C17 H17 0.9500
C18 N1 1.505(11)
C18 C41 1.536(13)
C18 C42 1.555(14)
C19 C25 1.386(15)
C19 H19 0.9500
C20 C36 1.374(19)
C20 H20 0.9500
C21 H21A 0.9800
C21 H21B 0.9800
C21 H21C 0.9800
C23 C27 1.356(18)
C23 H23 0.9500
C24 C37 1.42(3)
C24 H24 0.9500
C25 C30 1.36(2)
C25 H25 0.9500
C26 H26A 0.9800
C26 H26B 0.9800
C26 H26C 0.9800
C27 H27 0.9500
C28 C34 1.369(17)
C28 H28 0.9500
C29 C38 1.37(2)
C29 H29 0.9500
C30 C34 1.39(2)
C30 H30 0.9500
C31 H31A 0.9800
C31 H31B 0.9800
C31 H31C 0.9800
C32 H32A 0.9800
C32 H32B 0.9800
C32 H32C 0.9800
C33 H33A 0.9800
C33 H33B 0.9800
C33 H33C 0.9800
C34 H34 0.9500
C35 H35A 0.9800
C35 H35B 0.9800
C35 H35C 0.9800
C36 C37 1.29(3)
C36 H36 0.9500
C37 H37 0.9500
C38 C39 1.30(2)
C38 H38 0.9500
C39 H39 0.9500
C40 Cl3 1.567(17)
C40 Cl2 1.588(17)
C40 H40A 0.9900
C40 H40B 0.9900
Au1 Si1 2.246(3)
Au1 Cl1 2.341(3)
Si1 N3 1.735(7)
Si1 N2 1.853(7)
Si1 N1 1.856(7)
P1 N3 1.747(7)
C41 H41A 0.9800
C41 H41B 0.9800
C41 H41C 0.9800
C42 H42A 0.9800
C42 H42B 0.9800
C42 H42C 0.9800

loop_
_platon_squeeze_void_nr
_platon_squeeze_void_average_x
_platon_squeeze_void_average_y
_platon_squeeze_void_average_z
_platon_squeeze_void_volume
_platon_squeeze_void_count_electrons
_platon_squeeze_void_content
1 0.000 0.000 0.500 250 67 ' '
